data_1546158
loop_
_publ_author_name
'Kachi-Terajima, Chihiro'
'Ishii, Rikako'
'Tojo, Yoshiaki'
'Fukuda, Masato'
'Kitagawa, Yasutaka'
'Asaoka, Mizuki'
'Miyasaka, Hitoshi'

_publ_section_title
;
 Ferromagnetic Exchange Coupling in a Family of MnIII Salen-Type
 Schiff-Base Out-of-Plane Dimers
;
_journal_name_full 'The Journal of Physical Chemistry C'
_journal_paper_doi 10.1021/acs.jpcc.7b03336
_journal_year 2017
_chemical_formula_moiety 'C23 H26 Mn N3 O4 S'
_chemical_formula_sum 'C23 H26 Mn N3 O4 S'
_chemical_formula_weight 495.47
_space_group_IT_number 14
_symmetry_cell_setting monoclinic
_symmetry_Int_Tables_number 14
_symmetry_space_group_name_Hall '-P 2yn'
_symmetry_space_group_name_H-M 'P 1 21/n 1'
_atom_sites_solution_hydrogens geom
_atom_sites_solution_primary direct
_atom_sites_solution_secondary difmap
_cell_angle_alpha 90.0000
_cell_angle_beta 102.122(6)
_cell_angle_gamma 90.0000
_cell_formula_units_Z 4
_cell_length_a 8.7807(14)
_cell_length_b 14.9320(16)
_cell_length_c 17.271(3)
_cell_measurement_reflns_used 7501
_cell_measurement_temperature 103
_cell_measurement_theta_max 31.00
_cell_measurement_theta_min 2.41
_cell_volume 2214.0(6)
_computing_cell_refinement CrystalClear
_computing_data_collection 'CrystalClear (Rigaku Corp., 2000)'
_computing_data_reduction CrystalClear
_computing_molecular_graphics 'CrystalStructure 4.0'
_computing_publication_material 'CrystalStructure 4.0 (Rigaku, 2010)'
_computing_structure_refinement 'SHELXL97 (Sheldrick, 2008)'
_computing_structure_solution 'DIRDIF99-PATTY (Gould, et al., 1999)'
_diffrn_ambient_temperature 103
_diffrn_detector_area_resol_mean 7.314
_diffrn_measured_fraction_theta_full 0.991
_diffrn_measured_fraction_theta_max 0.991
_diffrn_measurement_device_type 'Rigaku Saturn70'
_diffrn_measurement_method \w
_diffrn_radiation_type 'Mo K\a'
_diffrn_radiation_wavelength 0.71070
_diffrn_reflns_av_R_equivalents 0.0232
_diffrn_reflns_limit_h_max 10
_diffrn_reflns_limit_h_min -9
_diffrn_reflns_limit_k_max 17
_diffrn_reflns_limit_k_min -17
_diffrn_reflns_limit_l_max 20
_diffrn_reflns_limit_l_min -20
_diffrn_reflns_number 13962
_diffrn_reflns_theta_full 25.00
_diffrn_reflns_theta_max 25.00
_diffrn_standards_number 0
_exptl_absorpt_coefficient_mu 0.726
_exptl_absorpt_correction_T_max 0.930
_exptl_absorpt_correction_T_min 0.882
_exptl_absorpt_correction_type multi-scan
_exptl_absorpt_process_details 'REQAB (Rigaku, 1998)'
_exptl_crystal_colour brown
_exptl_crystal_density_diffrn 1.486
_exptl_crystal_density_method 'not measured'
_exptl_crystal_description prism
_exptl_crystal_F_000 1032.00
_exptl_crystal_size_max 0.200
_exptl_crystal_size_mid 0.100
_exptl_crystal_size_min 0.100
_refine_diff_density_max 0.590
_refine_diff_density_min -0.590
_refine_ls_extinction_method none
_refine_ls_goodness_of_fit_ref 1.075
_refine_ls_hydrogen_treatment constr
_refine_ls_number_parameters 289
_refine_ls_number_reflns 3860
_refine_ls_number_restraints 0
_refine_ls_R_factor_gt 0.0413
_refine_ls_shift/su_max 0.000
_refine_ls_structure_factor_coef Fsqd
_refine_ls_weighting_details 'w = 1/[\s^2^(Fo^2^)+(0.0637P)^2^+3.6348P] where P=(Fo^2^+2Fc^2^)/3'
_refine_ls_weighting_scheme calc
_refine_ls_wR_factor_ref 0.1190
_reflns_number_gt 3450
_reflns_number_total 3860
_reflns_threshold_expression F^2^>2.0\s(F^2^)
_cod_data_source_file jp7b03336_si_015.cif
_cod_data_source_block Mn5-MeOsaltmenNCSdimer
_cod_original_cell_volume 2213.9(6)
_cod_database_code 1546158

loop_
_symmetry_equiv_pos_site_id
_symmetry_equiv_pos_as_xyz
1 +X,+Y,+Z
2 1/2-X,1/2+Y,1/2-Z
3 -X,-Y,-Z
4 1/2+X,1/2-Y,1/2+Z

loop_
_atom_site_label
_atom_site_type_symbol
_atom_site_fract_x
_atom_site_fract_y
_atom_site_fract_z
_atom_site_U_iso_or_equiv
_atom_site_adp_type
_atom_site_occupancy
_atom_site_symmetry_multiplicity
_atom_site_calc_flag
_atom_site_refinement_flags
Mn(1) Mn 0.09503(4) 0.60197(3) 0.49103(2) 0.01155(15) Uani 1.0 4 d .
S(1) S 0.50344(9) 0.81616(5) 0.61646(4) 0.02073(19) Uani 1.0 4 d .
O(1) O 0.0839(2) 0.52901(12) 0.57913(11) 0.0141(4) Uani 1.0 4 d .
O(2) O -0.1208(3) 0.62796(13) 0.84810(11) 0.0183(5) Uani 1.0 4 d .
O(3) O 0.2460(2) 0.52831(12) 0.46260(11) 0.0138(4) Uani 1.0 4 d .
O(4) O 0.5279(3) 0.52739(13) 0.20622(11) 0.0192(5) Uani 1.0 4 d .
N(1) N -0.0850(3) 0.67596(14) 0.50721(12) 0.0121(5) Uani 1.0 4 d .
N(2) N 0.0561(3) 0.66842(14) 0.38954(13) 0.0124(5) Uani 1.0 4 d .
N(3) N 0.2628(3) 0.69460(16) 0.55881(14) 0.0203(6) Uani 1.0 4 d .
C(1) C 0.0440(3) 0.55905(17) 0.64505(15) 0.0126(6) Uani 1.0 4 d .
C(2) C 0.1009(3) 0.51500(18) 0.71674(16) 0.0139(6) Uani 1.0 4 d .
C(3) C 0.0492(3) 0.53630(17) 0.78488(16) 0.0142(6) Uani 1.0 4 d .
C(4) C -0.0614(4) 0.60386(17) 0.78321(16) 0.0139(6) Uani 1.0 4 d .
C(5) C -0.0999(4) 0.5646(2) 0.91130(16) 0.0188(6) Uani 1.0 4 d .
C(6) C -0.1145(4) 0.65132(18) 0.71433(16) 0.0151(6) Uani 1.0 4 d .
C(7) C -0.0614(3) 0.63059(18) 0.64465(15) 0.0131(6) Uani 1.0 4 d .
C(8) C -0.1301(3) 0.67940(17) 0.57338(16) 0.0136(6) Uani 1.0 4 d .
C(9) C -0.1760(3) 0.72223(17) 0.43470(15) 0.0129(6) Uani 1.0 4 d .
C(10) C -0.2584(4) 0.80670(18) 0.45477(16) 0.0164(6) Uani 1.0 4 d .
C(11) C -0.2994(4) 0.65509(19) 0.39441(16) 0.0168(6) Uani 1.0 4 d .
C(12) C -0.0561(3) 0.74614(17) 0.38264(15) 0.0134(6) Uani 1.0 4 d .
C(13) C 0.0419(4) 0.82832(18) 0.41462(17) 0.0185(6) Uani 1.0 4 d .
C(14) C -0.1385(4) 0.76324(19) 0.29612(16) 0.0179(6) Uani 1.0 4 d .
C(15) C 0.1354(3) 0.65647(18) 0.33482(15) 0.0132(6) Uani 1.0 4 d .
C(16) C 0.2571(3) 0.59212(18) 0.33568(16) 0.0134(6) Uani 1.0 4 d .
C(17) C 0.3290(3) 0.59140(18) 0.26941(15) 0.0141(6) Uani 1.0 4 d .
C(18) C 0.4466(3) 0.53183(18) 0.26630(16) 0.0148(6) Uani 1.0 4 d .
C(19) C 0.5000(4) 0.5971(3) 0.14913(18) 0.0274(8) Uani 1.0 4 d .
C(20) C 0.4953(3) 0.47083(18) 0.32870(16) 0.0148(6) Uani 1.0 4 d .
C(21) C 0.4270(3) 0.47086(18) 0.39290(16) 0.0146(6) Uani 1.0 4 d .
C(22) C 0.3069(3) 0.53161(17) 0.39851(15) 0.0127(6) Uani 1.0 4 d .
C(23) C 0.3639(4) 0.74475(18) 0.58286(15) 0.0156(6) Uani 1.0 4 d .
H(2) H 0.1769 0.4693 0.7187 0.0167 Uiso 1.0 4 calc R
H(3) H 0.0889 0.5050 0.8327 0.0170 Uiso 1.0 4 calc R
H(5A) H -0.1292 0.5048 0.8899 0.0226 Uiso 1.0 4 calc R
H(5B) H -0.1658 0.5812 0.9484 0.0226 Uiso 1.0 4 calc R
H(5C) H 0.0095 0.5643 0.9391 0.0226 Uiso 1.0 4 calc R
H(6) H -0.1874 0.6984 0.7137 0.0181 Uiso 1.0 4 calc R
H(8) H -0.2160 0.7173 0.5757 0.0163 Uiso 1.0 4 calc R
H(10A) H -0.3627 0.7911 0.4623 0.0197 Uiso 1.0 4 calc R
H(10B) H -0.2671 0.8499 0.4113 0.0197 Uiso 1.0 4 calc R
H(10C) H -0.1982 0.8333 0.5036 0.0197 Uiso 1.0 4 calc R
H(11A) H -0.2571 0.6189 0.3565 0.0202 Uiso 1.0 4 calc R
H(11B) H -0.3917 0.6875 0.3665 0.0202 Uiso 1.0 4 calc R
H(11C) H -0.3282 0.6159 0.4345 0.0202 Uiso 1.0 4 calc R
H(13A) H 0.0469 0.8339 0.4717 0.0222 Uiso 1.0 4 calc R
H(13B) H -0.0061 0.8822 0.3876 0.0222 Uiso 1.0 4 calc R
H(13C) H 0.1474 0.8214 0.4051 0.0222 Uiso 1.0 4 calc R
H(14A) H -0.0773 0.8058 0.2720 0.0215 Uiso 1.0 4 calc R
H(14B) H -0.2423 0.7881 0.2946 0.0215 Uiso 1.0 4 calc R
H(14C) H -0.1483 0.7067 0.2667 0.0215 Uiso 1.0 4 calc R
H(15) H 0.1103 0.6942 0.2896 0.0158 Uiso 1.0 4 calc R
H(17) H 0.2957 0.6323 0.2271 0.0169 Uiso 1.0 4 calc R
H(19A) H 0.4139 0.5800 0.1057 0.0328 Uiso 1.0 4 calc R
H(19B) H 0.5940 0.6073 0.1283 0.0328 Uiso 1.0 4 calc R
H(19C) H 0.4727 0.6522 0.1740 0.0328 Uiso 1.0 4 calc R
H(20) H 0.5762 0.4294 0.3262 0.0178 Uiso 1.0 4 calc R
H(21) H 0.4611 0.4292 0.4345 0.0175 Uiso 1.0 4 calc R

loop_
_atom_site_aniso_label
_atom_site_aniso_U_11
_atom_site_aniso_U_22
_atom_site_aniso_U_33
_atom_site_aniso_U_12
_atom_site_aniso_U_13
_atom_site_aniso_U_23
Mn(1) 0.0119(3) 0.0122(3) 0.0108(3) 0.00174(15) 0.00293(16) 0.00158(15)
S(1) 0.0228(4) 0.0221(4) 0.0174(4) -0.0084(3) 0.0043(3) -0.0028(3)
O(1) 0.0176(10) 0.0137(10) 0.0123(9) 0.0024(8) 0.0059(8) 0.0011(8)
O(2) 0.0234(11) 0.0207(10) 0.0125(10) 0.0059(9) 0.0073(8) 0.0019(8)
O(3) 0.0136(10) 0.0150(10) 0.0137(10) 0.0021(8) 0.0052(8) 0.0019(8)
O(4) 0.0208(11) 0.0233(11) 0.0162(10) 0.0056(9) 0.0096(9) 0.0037(8)
N(1) 0.0132(12) 0.0109(11) 0.0115(12) -0.0001(9) 0.0009(9) 0.0006(9)
N(2) 0.0105(11) 0.0121(11) 0.0140(11) 0.0006(9) 0.0012(9) 0.0001(9)
N(3) 0.0195(13) 0.0181(13) 0.0210(13) 0.0001(11) -0.0006(10) -0.0013(10)
C(1) 0.0127(13) 0.0117(13) 0.0135(13) -0.0021(11) 0.0029(11) -0.0006(11)
C(2) 0.0118(14) 0.0127(13) 0.0167(14) 0.0005(11) 0.0019(11) -0.0009(11)
C(3) 0.0152(14) 0.0141(13) 0.0114(13) -0.0023(11) -0.0015(11) 0.0016(11)
C(4) 0.0156(14) 0.0142(14) 0.0125(13) -0.0012(11) 0.0042(11) -0.0022(10)
C(5) 0.0224(15) 0.0223(15) 0.0131(14) 0.0001(12) 0.0065(12) 0.0025(12)
C(6) 0.0157(14) 0.0135(13) 0.0162(14) 0.0001(11) 0.0038(11) -0.0033(11)
C(7) 0.0121(14) 0.0156(13) 0.0113(13) -0.0021(11) 0.0016(11) 0.0001(11)
C(8) 0.0135(14) 0.0111(13) 0.0160(14) 0.0002(11) 0.0031(11) -0.0006(11)
C(9) 0.0138(14) 0.0124(13) 0.0120(13) 0.0040(11) 0.0012(11) 0.0027(11)
C(10) 0.0206(15) 0.0161(14) 0.0129(13) 0.0056(12) 0.0042(11) 0.0017(11)
C(11) 0.0138(14) 0.0191(14) 0.0164(14) 0.0008(12) 0.0003(11) -0.0008(11)
C(12) 0.0145(14) 0.0116(13) 0.0148(13) 0.0044(11) 0.0043(11) 0.0017(11)
C(13) 0.0190(15) 0.0141(14) 0.0237(15) 0.0003(12) 0.0072(12) 0.0019(12)
C(14) 0.0202(15) 0.0199(15) 0.0147(14) 0.0072(12) 0.0063(12) 0.0047(11)
C(15) 0.0136(14) 0.0138(13) 0.0116(13) -0.0020(11) 0.0012(11) 0.0002(11)
C(16) 0.0104(13) 0.0153(13) 0.0140(13) -0.0018(11) 0.0017(11) -0.0007(11)
C(17) 0.0132(14) 0.0170(14) 0.0112(13) 0.0002(11) 0.0005(11) 0.0013(11)
C(18) 0.0133(14) 0.0186(14) 0.0127(13) -0.0028(11) 0.0030(11) -0.0009(11)
C(19) 0.0292(18) 0.0359(19) 0.0204(16) 0.0102(14) 0.0129(14) 0.0104(14)
C(20) 0.0124(13) 0.0139(13) 0.0183(14) -0.0001(11) 0.0035(11) -0.0017(11)
C(21) 0.0136(14) 0.0128(13) 0.0168(14) -0.0022(11) 0.0021(11) 0.0001(11)
C(22) 0.0109(13) 0.0134(13) 0.0137(13) -0.0037(11) 0.0022(11) -0.0019(11)
C(23) 0.0194(15) 0.0150(14) 0.0123(13) 0.0062(12) 0.0027(11) 0.0025(11)

loop_
_atom_type_symbol
_atom_type_description
_atom_type_scat_dispersion_real
_atom_type_scat_dispersion_imag
_atom_type_scat_source
C C 0.0033 0.0016
;
International Tables for Crystallography
(1992, Vol. C, Tables 4.2.6.8 and 6.1.1.4)
;
H H 0.0000 0.0000
;
International Tables for Crystallography
(1992, Vol. C, Table 6.1.1.4)
;
N N 0.0061 0.0033
;
International Tables for Crystallography
(1992, Vol. C, Tables 4.2.6.8 and 6.1.1.4)
;
O O 0.0106 0.0060
;
International Tables for Crystallography
(1992, Vol. C, Tables 4.2.6.8 and 6.1.1.4)
;
Mn Mn 0.3368 0.7283
;
International Tables for Crystallography
(1992, Vol. C, Tables 4.2.6.8 and 6.1.1.4)
;
S S 0.1246 0.1234
;
International Tables for Crystallography
(1992, Vol. C, Tables 4.2.6.8 and 6.1.1.4)
;

loop_
_geom_angle_atom_site_label_1
_geom_angle_atom_site_label_2
_geom_angle_atom_site_label_3
_geom_angle
_geom_angle_publ_flag
O(1) Mn(1) O(3) 91.81(9) yes
O(1) Mn(1) N(1) 91.73(9) yes
O(1) Mn(1) N(2) 166.57(9) yes
O(1) Mn(1) N(3) 94.40(9) yes
O(3) Mn(1) N(1) 172.12(8) yes
O(3) Mn(1) N(2) 93.58(9) yes
O(3) Mn(1) N(3) 94.48(9) yes
N(1) Mn(1) N(2) 81.50(10) yes
N(1) Mn(1) N(3) 92.26(9) yes
N(2) Mn(1) N(3) 97.42(9) yes
Mn(1) O(1) C(1) 123.99(16) yes
C(4) O(2) C(5) 116.0(3) yes
Mn(1) O(3) C(22) 129.07(16) yes
C(18) O(4) C(19) 116.5(3) yes
Mn(1) N(1) C(8) 123.16(17) yes
Mn(1) N(1) C(9) 115.80(17) yes
C(8) N(1) C(9) 120.8(3) yes
Mn(1) N(2) C(12) 116.29(18) yes
Mn(1) N(2) C(15) 123.79(18) yes
C(12) N(2) C(15) 119.3(3) yes
Mn(1) N(3) C(23) 167.6(3) yes
O(1) C(1) C(2) 119.1(3) yes
O(1) C(1) C(7) 122.6(3) yes
C(2) C(1) C(7) 118.2(3) yes
C(1) C(2) C(3) 121.6(3) yes
C(2) C(3) C(4) 119.9(3) yes
O(2) C(4) C(3) 123.5(3) yes
O(2) C(4) C(6) 116.7(3) yes
C(3) C(4) C(6) 119.8(3) yes
C(4) C(6) C(7) 120.7(3) yes
C(1) C(7) C(6) 119.6(3) yes
C(1) C(7) C(8) 122.7(3) yes
C(6) C(7) C(8) 117.4(3) yes
N(1) C(8) C(7) 125.7(3) yes
N(1) C(9) C(10) 112.6(2) yes
N(1) C(9) C(11) 106.2(2) yes
N(1) C(9) C(12) 106.3(2) yes
C(10) C(9) C(11) 108.6(3) yes
C(10) C(9) C(12) 110.5(3) yes
C(11) C(9) C(12) 112.7(3) yes
N(2) C(12) C(9) 106.6(2) yes
N(2) C(12) C(13) 106.2(2) yes
N(2) C(12) C(14) 111.7(3) yes
C(9) C(12) C(13) 111.7(3) yes
C(9) C(12) C(14) 111.2(3) yes
C(13) C(12) C(14) 109.3(3) yes
N(2) C(15) C(16) 126.6(3) yes
C(15) C(16) C(17) 117.0(3) yes
C(15) C(16) C(22) 123.2(3) yes
C(17) C(16) C(22) 119.9(3) yes
C(16) C(17) C(18) 120.2(3) yes
O(4) C(18) C(17) 125.0(3) yes
O(4) C(18) C(20) 115.0(3) yes
C(17) C(18) C(20) 120.0(3) yes
C(18) C(20) C(21) 120.4(3) yes
C(20) C(21) C(22) 121.2(3) yes
O(3) C(22) C(16) 123.5(3) yes
O(3) C(22) C(21) 118.1(3) yes
C(16) C(22) C(21) 118.4(3) yes
S(1) C(23) N(3) 179.1(3) yes
C(1) C(2) H(2) 119.182 no
C(3) C(2) H(2) 119.181 no
C(2) C(3) H(3) 120.033 no
C(4) C(3) H(3) 120.024 no
O(2) C(5) H(5A) 109.472 no
O(2) C(5) H(5B) 109.469 no
O(2) C(5) H(5C) 109.480 no
H(5A) C(5) H(5B) 109.474 no
H(5A) C(5) H(5C) 109.470 no
H(5B) C(5) H(5C) 109.463 no
C(4) C(6) H(6) 119.664 no
C(7) C(6) H(6) 119.670 no
N(1) C(8) H(8) 117.133 no
C(7) C(8) H(8) 117.142 no
C(9) C(10) H(10A) 109.476 no
C(9) C(10) H(10B) 109.461 no
C(9) C(10) H(10C) 109.471 no
H(10A) C(10) H(10B) 109.474 no
H(10A) C(10) H(10C) 109.475 no
H(10B) C(10) H(10C) 109.470 no
C(9) C(11) H(11A) 109.469 no
C(9) C(11) H(11B) 109.469 no
C(9) C(11) H(11C) 109.476 no
H(11A) C(11) H(11B) 109.464 no
H(11A) C(11) H(11C) 109.470 no
H(11B) C(11) H(11C) 109.478 no
C(12) C(13) H(13A) 109.470 no
C(12) C(13) H(13B) 109.467 no
C(12) C(13) H(13C) 109.472 no
H(13A) C(13) H(13B) 109.468 no
H(13A) C(13) H(13C) 109.470 no
H(13B) C(13) H(13C) 109.480 no
C(12) C(14) H(14A) 109.475 no
C(12) C(14) H(14B) 109.469 no
C(12) C(14) H(14C) 109.466 no
H(14A) C(14) H(14B) 109.475 no
H(14A) C(14) H(14C) 109.472 no
H(14B) C(14) H(14C) 109.470 no
N(2) C(15) H(15) 116.691 no
C(16) C(15) H(15) 116.688 no
C(16) C(17) H(17) 119.922 no
C(18) C(17) H(17) 119.926 no
O(4) C(19) H(19A) 109.468 no
O(4) C(19) H(19B) 109.469 no
O(4) C(19) H(19C) 109.464 no
H(19A) C(19) H(19B) 109.473 no
H(19A) C(19) H(19C) 109.475 no
H(19B) C(19) H(19C) 109.478 no
C(18) C(20) H(20) 119.781 no
C(21) C(20) H(20) 119.803 no
C(20) C(21) H(21) 119.398 no
C(22) C(21) H(21) 119.406 no

loop_
_geom_bond_atom_site_label_1
_geom_bond_atom_site_label_2
_geom_bond_distance
_geom_bond_publ_flag
Mn(1) O(1) 1.890(2) yes
Mn(1) O(3) 1.866(2) yes
Mn(1) N(1) 1.996(3) yes
Mn(1) N(2) 1.980(3) yes
Mn(1) N(3) 2.175(3) yes
S(1) C(23) 1.636(3) yes
O(1) C(1) 1.337(4) yes
O(2) C(4) 1.380(4) yes
O(2) C(5) 1.427(4) yes
O(3) C(22) 1.327(4) yes
O(4) C(18) 1.379(4) yes
O(4) C(19) 1.419(4) yes
N(1) C(8) 1.287(4) yes
N(1) C(9) 1.504(3) yes
N(2) C(12) 1.511(4) yes
N(2) C(15) 1.299(4) yes
N(3) C(23) 1.169(4) yes
C(1) C(2) 1.398(4) yes
C(1) C(7) 1.412(4) yes
C(2) C(3) 1.384(5) yes
C(3) C(4) 1.396(4) yes
C(4) C(6) 1.379(4) yes
C(6) C(7) 1.413(4) yes
C(7) C(8) 1.449(4) yes
C(9) C(10) 1.530(4) yes
C(9) C(11) 1.532(4) yes
C(9) C(12) 1.562(5) yes
C(12) C(13) 1.534(4) yes
C(12) C(14) 1.538(4) yes
C(15) C(16) 1.435(4) yes
C(16) C(17) 1.418(5) yes
C(16) C(22) 1.409(4) yes
C(17) C(18) 1.372(4) yes
C(18) C(20) 1.407(4) yes
C(20) C(21) 1.367(5) yes
C(21) C(22) 1.410(4) yes
C(2) H(2) 0.950 no
C(3) H(3) 0.950 no
C(5) H(5A) 0.980 no
C(5) H(5B) 0.980 no
C(5) H(5C) 0.980 no
C(6) H(6) 0.950 no
C(8) H(8) 0.950 no
C(10) H(10A) 0.980 no
C(10) H(10B) 0.980 no
C(10) H(10C) 0.980 no
C(11) H(11A) 0.980 no
C(11) H(11B) 0.980 no
C(11) H(11C) 0.980 no
C(13) H(13A) 0.980 no
C(13) H(13B) 0.980 no
C(13) H(13C) 0.980 no
C(14) H(14A) 0.980 no
C(14) H(14B) 0.980 no
C(14) H(14C) 0.980 no
C(15) H(15) 0.950 no
C(17) H(17) 0.950 no
C(19) H(19A) 0.980 no
C(19) H(19B) 0.980 no
C(19) H(19C) 0.980 no
C(20) H(20) 0.950 no
C(21) H(21) 0.950 no

loop_
_geom_contact_atom_site_label_1
_geom_contact_atom_site_label_2
_geom_contact_distance
_geom_contact_publ_flag
_geom_contact_site_symmetry_2
Mn(1) Mn(1) 3.5173(7) no 3_566
Mn(1) O(1) 2.6388(18) no 3_566
Mn(1) C(1) 3.404(3) no 3_566
O(1) Mn(1) 2.6388(18) no 3_566
O(1) O(1) 2.950(3) no 3_566
O(1) O(3) 2.961(3) no 3_566
O(1) N(1) 3.405(3) no 3_566
O(1) N(2) 3.283(3) no 3_566
O(1) C(11) 3.314(4) no 3_566
O(2) C(10) 3.466(4) no 4_565
O(2) C(13) 3.456(4) no 4_465
O(3) O(1) 2.961(3) no 3_566
O(3) N(1) 3.447(3) no 3_566
O(3) C(1) 3.107(3) no 3_566
O(3) C(7) 3.229(3) no 3_566
O(3) C(8) 3.283(4) no 3_566
O(3) C(21) 3.386(3) no 3_666
O(4) C(2) 3.313(4) no 3_666
N(1) O(1) 3.405(3) no 3_566
N(1) O(3) 3.447(3) no 3_566
N(2) O(1) 3.283(3) no 3_566
N(2) C(1) 3.528(4) no 3_566
N(2) C(2) 3.422(4) no 3_566
N(3) C(20) 3.558(4) no 3_666
C(1) Mn(1) 3.404(3) no 3_566
C(1) O(3) 3.107(3) no 3_566
C(1) N(2) 3.528(4) no 3_566
C(1) C(16) 3.545(4) no 3_566
C(1) C(22) 3.304(4) no 3_566
C(2) O(4) 3.313(4) no 3_666
C(2) N(2) 3.422(4) no 3_566
C(2) C(15) 3.298(4) no 3_566
C(2) C(16) 3.474(4) no 3_566
C(3) C(16) 3.591(4) no 3_566
C(5) C(10) 3.508(4) no 4_565
C(5) C(13) 3.539(5) no 4_465
C(6) C(21) 3.486(4) no 3_566
C(6) C(22) 3.568(4) no 3_566
C(7) O(3) 3.229(3) no 3_566
C(7) C(21) 3.485(4) no 3_566
C(7) C(22) 3.224(4) no 3_566
C(8) O(3) 3.283(4) no 3_566
C(8) C(21) 3.579(4) no 3_566
C(8) C(22) 3.590(4) no 3_566
C(10) O(2) 3.466(4) no 4_464
C(10) C(5) 3.508(4) no 4_464
C(11) O(1) 3.314(4) no 3_566
C(11) C(18) 3.345(4) no 1_455
C(11) C(20) 3.354(4) no 1_455
C(13) O(2) 3.456(4) no 4_564
C(13) C(5) 3.539(5) no 4_564
C(15) C(2) 3.298(4) no 3_566
C(16) C(1) 3.545(4) no 3_566
C(16) C(2) 3.474(4) no 3_566
C(16) C(3) 3.591(4) no 3_566
C(18) C(11) 3.345(4) no 1_655
C(20) N(3) 3.558(4) no 3_666
C(20) C(11) 3.354(4) no 1_655
C(21) O(3) 3.386(3) no 3_666
C(21) C(6) 3.486(4) no 3_566
C(21) C(7) 3.485(4) no 3_566
C(21) C(8) 3.579(4) no 3_566
C(22) C(1) 3.304(4) no 3_566
C(22) C(6) 3.568(4) no 3_566
C(22) C(7) 3.224(4) no 3_566
C(22) C(8) 3.590(4) no 3_566
S(1) H(3) 3.1106 no 2_556
S(1) H(5A) 3.0363 no 2_556
S(1) H(5B) 3.3425 no 4_564
S(1) H(5C) 3.5552 no 4_564
S(1) H(6) 3.3714 no 1_655
S(1) H(8) 3.0782 no 1_655
S(1) H(10A) 3.1509 no 1_655
S(1) H(10C) 3.5882 no 1_655
S(1) H(14A) 3.4391 no 4_565
S(1) H(14C) 3.1738 no 4_565
S(1) H(15) 2.9444 no 4_565
S(1) H(17) 2.9614 no 4_565
O(1) H(11A) 2.7780 no 3_566
O(1) H(11C) 3.0900 no 3_566
O(1) H(20) 3.1492 no 3_666
O(2) H(10A) 2.9342 no 4_565
O(2) H(10B) 3.0865 no 4_565
O(2) H(11B) 3.3870 no 4_565
O(2) H(13B) 3.5917 no 4_465
O(2) H(13C) 2.5543 no 4_465
O(2) H(15) 3.5561 no 4_465
O(3) H(11C) 2.7885 no 3_566
O(3) H(21) 2.8735 no 3_666
O(4) H(2) 2.6440 no 3_666
O(4) H(3) 3.5998 no 3_666
O(4) H(5A) 3.5772 no 3_566
O(4) H(11A) 3.1796 no 1_655
O(4) H(13B) 2.6890 no 2_545
O(4) H(14A) 3.3487 no 2_545
N(2) H(2) 3.2106 no 3_566
N(3) H(20) 2.8623 no 3_666
N(3) H(21) 3.0319 no 3_666
C(1) H(11A) 3.2536 no 3_566
C(1) H(20) 3.2720 no 3_666
C(2) H(11A) 2.8649 no 3_566
C(2) H(14B) 3.4012 no 4_565
C(2) H(14C) 3.3413 no 3_566
C(2) H(20) 3.1878 no 3_666
C(3) H(10B) 2.9632 no 4_565
C(3) H(14B) 3.1815 no 4_565
C(4) H(10A) 3.5779 no 4_565
C(4) H(10B) 3.1063 no 4_565
C(4) H(14B) 3.2025 no 4_565
C(5) H(5C) 3.1858 no 3_567
C(5) H(10A) 2.9979 no 4_565
C(5) H(10B) 3.1896 no 4_565
C(5) H(13B) 3.5919 no 4_465
C(5) H(13C) 2.7808 no 4_465
C(5) H(19A) 3.4653 no 3_566
C(6) H(14B) 3.3933 no 4_565
C(6) H(17) 3.3447 no 4_465
C(6) H(19C) 3.1475 no 4_465
C(7) H(19C) 3.2874 no 4_465
C(8) H(19C) 3.0825 no 4_465
C(8) H(21) 3.3055 no 3_566
C(10) H(3) 3.5999 no 4_464
C(10) H(5C) 2.7759 no 4_464
C(10) H(19A) 3.2080 no 4_465
C(11) H(2) 3.0507 no 3_566
C(13) H(5B) 2.8508 no 4_564
C(14) H(2) 3.4932 no 3_566
C(14) H(20) 3.3764 no 2_555
C(15) H(2) 3.2926 no 3_566
C(15) H(6) 3.5852 no 4_564
C(16) H(11B) 3.3365 no 1_655
C(17) H(5A) 3.2682 no 3_566
C(17) H(6) 3.2766 no 4_564
C(17) H(11B) 3.0262 no 1_655
C(18) H(2) 3.2617 no 3_666
C(18) H(5A) 3.4899 no 3_566
C(18) H(11A) 3.0308 no 1_655
C(18) H(11B) 3.0632 no 1_655
C(18) H(11C) 3.3929 no 1_655
C(18) H(13B) 3.5933 no 2_545
C(19) H(2) 3.3944 no 3_666
C(19) H(5A) 3.5278 no 3_566
C(19) H(8) 3.4460 no 4_564
C(19) H(10C) 2.9310 no 4_564
C(19) H(13A) 3.3404 no 4_564
C(19) H(13B) 3.2733 no 2_545
C(20) H(2) 3.2777 no 3_666
C(20) H(11A) 3.0673 no 1_655
C(20) H(11B) 3.4071 no 1_655
C(20) H(11C) 3.0400 no 1_655
C(20) H(14A) 3.1845 no 2_545
C(21) H(6) 3.5468 no 3_566
C(21) H(8) 3.4701 no 3_566
C(21) H(11C) 3.0292 no 1_655
C(21) H(11C) 3.5214 no 3_566
C(21) H(21) 3.2940 no 3_666
C(22) H(11C) 3.3762 no 1_655
C(22) H(21) 3.2164 no 3_666
C(23) H(5B) 3.4587 no 4_564
C(23) H(10A) 3.5607 no 1_655
C(23) H(14A) 3.2851 no 4_565
C(23) H(14C) 3.2798 no 4_565
C(23) H(19B) 3.4485 no 4_465
C(23) H(20) 3.0263 no 3_666
C(23) H(21) 3.0644 no 3_666
H(2) O(4) 2.6440 no 3_666
H(2) N(2) 3.2106 no 3_566
H(2) C(11) 3.0507 no 3_566
H(2) C(14) 3.4932 no 3_566
H(2) C(15) 3.2926 no 3_566
H(2) C(18) 3.2617 no 3_666
H(2) C(19) 3.3944 no 3_666
H(2) C(20) 3.2777 no 3_666
H(2) H(11A) 2.0744 no 3_566
H(2) H(11B) 3.5172 no 3_566
H(2) H(11C) 3.4443 no 3_566
H(2) H(14C) 2.6574 no 3_566
H(2) H(15) 3.4913 no 3_566
H(2) H(19B) 3.1786 no 3_666
H(2) H(20) 2.8803 no 3_666
H(3) S(1) 3.1106 no 2_546
H(3) O(4) 3.5998 no 3_666
H(3) C(10) 3.5999 no 4_565
H(3) H(10B) 2.7235 no 4_565
H(3) H(14B) 3.5470 no 4_565
H(3) H(19B) 3.1976 no 3_666
H(5A) S(1) 3.0363 no 2_546
H(5A) O(4) 3.5772 no 3_566
H(5A) C(17) 3.2682 no 3_566
H(5A) C(18) 3.4899 no 3_566
H(5A) C(19) 3.5278 no 3_566
H(5A) H(5C) 3.0972 no 3_567
H(5A) H(13C) 3.2968 no 4_465
H(5A) H(17) 3.0274 no 3_566
H(5A) H(19A) 2.8174 no 3_566
H(5B) S(1) 3.3425 no 4_465
H(5B) C(13) 2.8508 no 4_465
H(5B) C(23) 3.4587 no 4_465
H(5B) H(5C) 3.0432 no 3_567
H(5B) H(10A) 3.2414 no 4_565
H(5B) H(13A) 2.9257 no 4_465
H(5B) H(13B) 3.0020 no 4_465
H(5B) H(13C) 2.2028 no 4_465
H(5B) H(19A) 3.2497 no 3_566
H(5C) S(1) 3.5552 no 4_465
H(5C) C(5) 3.1858 no 3_567
H(5C) C(10) 2.7759 no 4_565
H(5C) H(5A) 3.0972 no 3_567
H(5C) H(5B) 3.0432 no 3_567
H(5C) H(5C) 2.8786 no 3_567
H(5C) H(10A) 2.4279 no 4_565
H(5C) H(10B) 2.4733 no 4_565
H(5C) H(10C) 2.9943 no 4_565
H(5C) H(13C) 3.5478 no 4_465
H(6) S(1) 3.3714 no 1_455
H(6) C(15) 3.5852 no 4_465
H(6) C(17) 3.2766 no 4_465
H(6) C(21) 3.5468 no 3_566
H(6) H(15) 2.9021 no 4_465
H(6) H(17) 2.5458 no 4_465
H(6) H(19C) 2.7983 no 4_465
H(8) S(1) 3.0782 no 1_455
H(8) C(19) 3.4460 no 4_465
H(8) C(21) 3.4701 no 3_566
H(8) H(17) 3.4323 no 4_465
H(8) H(19A) 3.2376 no 4_465
H(8) H(19C) 2.8715 no 4_465
H(8) H(21) 3.0474 no 3_566
H(10A) S(1) 3.1509 no 1_455
H(10A) O(2) 2.9342 no 4_464
H(10A) C(4) 3.5779 no 4_464
H(10A) C(5) 2.9979 no 4_464
H(10A) C(23) 3.5607 no 1_455
H(10A) H(5B) 3.2414 no 4_464
H(10A) H(5C) 2.4279 no 4_464
H(10B) O(2) 3.0865 no 4_464
H(10B) C(3) 2.9632 no 4_464
H(10B) C(4) 3.1063 no 4_464
H(10B) C(5) 3.1896 no 4_464
H(10B) H(3) 2.7235 no 4_464
H(10B) H(5C) 2.4733 no 4_464
H(10B) H(19A) 3.5572 no 4_465
H(10C) S(1) 3.5882 no 1_455
H(10C) C(19) 2.9310 no 4_465
H(10C) H(5C) 2.9943 no 4_464
H(10C) H(19A) 2.2425 no 4_465
H(10C) H(19B) 3.1128 no 4_465
H(10C) H(19C) 3.0178 no 4_465
H(11A) O(1) 2.7780 no 3_566
H(11A) O(4) 3.1796 no 1_455
H(11A) C(1) 3.2536 no 3_566
H(11A) C(2) 2.8649 no 3_566
H(11A) C(18) 3.0308 no 1_455
H(11A) C(20) 3.0673 no 1_455
H(11A) H(2) 2.0744 no 3_566
H(11A) H(19C) 3.5592 no 1_455
H(11A) H(20) 3.1789 no 1_455
H(11B) O(2) 3.3870 no 4_464
H(11B) C(16) 3.3365 no 1_455
H(11B) C(17) 3.0262 no 1_455
H(11B) C(18) 3.0632 no 1_455
H(11B) C(20) 3.4071 no 1_455
H(11B) H(2) 3.5172 no 3_566
H(11B) H(17) 3.3520 no 1_455
H(11B) H(19C) 3.3293 no 1_455
H(11C) O(1) 3.0900 no 3_566
H(11C) O(3) 2.7885 no 3_566
H(11C) C(18) 3.3929 no 1_455
H(11C) C(20) 3.0400 no 1_455
H(11C) C(21) 3.0292 no 1_455
H(11C) C(21) 3.5214 no 3_566
H(11C) C(22) 3.3762 no 1_455
H(11C) H(2) 3.4443 no 3_566
H(11C) H(20) 3.3614 no 1_455
H(11C) H(21) 3.3458 no 1_455
H(11C) H(21) 2.8356 no 3_566
H(13A) C(19) 3.3404 no 4_465
H(13A) H(5B) 2.9257 no 4_564
H(13A) H(19A) 3.0848 no 4_465
H(13A) H(19B) 2.7909 no 4_465
H(13B) O(2) 3.5917 no 4_564
H(13B) O(4) 2.6890 no 2_555
H(13B) C(5) 3.5919 no 4_564
H(13B) C(18) 3.5933 no 2_555
H(13B) C(19) 3.2733 no 2_555
H(13B) H(5B) 3.0020 no 4_564
H(13B) H(19A) 3.0581 no 2_555
H(13B) H(19B) 3.4461 no 2_555
H(13C) O(2) 2.5543 no 4_564
H(13C) C(5) 2.7808 no 4_564
H(13C) H(5A) 3.2968 no 4_564
H(13C) H(5B) 2.2028 no 4_564
H(13C) H(5C) 3.5478 no 4_564
H(14A) S(1) 3.4391 no 4_464
H(14A) O(4) 3.3487 no 2_555
H(14A) C(20) 3.1845 no 2_555
H(14A) C(23) 3.2851 no 4_464
H(14A) H(20) 2.5073 no 2_555
H(14B) C(2) 3.4012 no 4_464
H(14B) C(3) 3.1815 no 4_464
H(14B) C(4) 3.2025 no 4_464
H(14B) C(6) 3.3933 no 4_464
H(14B) H(3) 3.5470 no 4_464
H(14B) H(19C) 3.5407 no 1_455
H(14B) H(20) 3.4940 no 2_555
H(14C) S(1) 3.1738 no 4_464
H(14C) C(2) 3.3413 no 3_566
H(14C) C(23) 3.2798 no 4_464
H(14C) H(2) 2.6574 no 3_566
H(14C) H(19B) 3.2812 no 1_455
H(14C) H(19C) 3.4734 no 1_455
H(15) S(1) 2.9444 no 4_464
H(15) O(2) 3.5561 no 4_564
H(15) H(2) 3.4913 no 3_566
H(15) H(6) 2.9021 no 4_564
H(17) S(1) 2.9614 no 4_464
H(17) C(6) 3.3447 no 4_564
H(17) H(5A) 3.0274 no 3_566
H(17) H(6) 2.5458 no 4_564
H(17) H(8) 3.4323 no 4_564
H(17) H(11B) 3.3520 no 1_655
H(19A) C(5) 3.4653 no 3_566
H(19A) C(10) 3.2080 no 4_564
H(19A) H(5A) 2.8174 no 3_566
H(19A) H(5B) 3.2497 no 3_566
H(19A) H(8) 3.2376 no 4_564
H(19A) H(10B) 3.5572 no 4_564
H(19A) H(10C) 2.2425 no 4_564
H(19A) H(13A) 3.0848 no 4_564
H(19A) H(13B) 3.0581 no 2_545
H(19B) C(23) 3.4485 no 4_564
H(19B) H(2) 3.1786 no 3_666
H(19B) H(3) 3.1976 no 3_666
H(19B) H(10C) 3.1128 no 4_564
H(19B) H(13A) 2.7909 no 4_564
H(19B) H(13B) 3.4461 no 2_545
H(19B) H(14C) 3.2812 no 1_655
H(19C) C(6) 3.1475 no 4_564
H(19C) C(7) 3.2874 no 4_564
H(19C) C(8) 3.0825 no 4_564
H(19C) H(6) 2.7983 no 4_564
H(19C) H(8) 2.8715 no 4_564
H(19C) H(10C) 3.0178 no 4_564
H(19C) H(11A) 3.5592 no 1_655
H(19C) H(11B) 3.3293 no 1_655
H(19C) H(14B) 3.5407 no 1_655
H(19C) H(14C) 3.4734 no 1_655
H(20) O(1) 3.1492 no 3_666
H(20) N(3) 2.8623 no 3_666
H(20) C(1) 3.2720 no 3_666
H(20) C(2) 3.1878 no 3_666
H(20) C(14) 3.3764 no 2_545
H(20) C(23) 3.0263 no 3_666
H(20) H(2) 2.8803 no 3_666
H(20) H(11A) 3.1789 no 1_655
H(20) H(11C) 3.3614 no 1_655
H(20) H(14A) 2.5073 no 2_545
H(20) H(14B) 3.4940 no 2_545
H(21) O(3) 2.8735 no 3_666
H(21) N(3) 3.0319 no 3_666
H(21) C(8) 3.3055 no 3_566
H(21) C(21) 3.2940 no 3_666
H(21) C(22) 3.2164 no 3_666
H(21) C(23) 3.0644 no 3_666
H(21) H(8) 3.0474 no 3_566
H(21) H(11C) 3.3458 no 1_655
H(21) H(11C) 2.8356 no 3_566
H(21) H(21) 3.0678 no 3_666
